data_7062812
loop_
_publ_author_name
'Muthukumar, Pandi'
'Arunkumar, Gunasekaran'
'Pannipara, Mehboobali'
'Al-Sehemi, Abdullah G.'
'Moon, Dohyun'
'Anthony, Savarimuthu Philip'

_publ_section_title
;
 Enhancing the electrocatalytic OER activity of Co-MOFs through labile
 solvents coordination
;
_journal_issue 45
_journal_name_full 'New Journal of Chemistry'
_journal_page_first 20831
_journal_page_last 20837
_journal_paper_doi 10.1039/D3NJ03660J
_journal_volume 47
_journal_year 2023
_chemical_formula_moiety 'C40 H36 Co3 N4 O14'
_chemical_formula_sum 'C40 H36 Co3 N4 O14'
_chemical_formula_weight 973.52
_space_group_crystal_system monoclinic
_space_group_IT_number 14
_space_group_name_Hall '-P 2yn'
_space_group_name_H-M_alt 'P 1 21/n 1'
_atom_sites_solution_hydrogens geom
_audit_creation_method SHELXL-2018/3
_audit_update_record
;
2023-03-03 deposited with the CCDC.	2023-10-18 downloaded from the CCDC.
;
_cell_angle_alpha 90
_cell_angle_beta 109.61(3)
_cell_angle_gamma 90
_cell_formula_units_Z 2
_cell_length_a 14.496(3)
_cell_length_b 9.7410(19)
_cell_length_c 16.453(3)
_cell_measurement_reflns_used 70367
_cell_measurement_temperature 220(2)
_cell_measurement_theta_max 33.679
_cell_measurement_theta_min 0.350
_cell_volume 2188.5(8)
_computing_cell_refinement '<i>HKL3000sm</i>(Otwinowski & Minor, 1997)'
_computing_data_collection '<i>PAL BL2D-SMDC Program</i>(Shin et.al, 2016)'
_computing_data_reduction '<i>HKL3000sm</i>(Otwinowski & Minor, 1997)'
_computing_molecular_graphics '<i>DIAMOND 4</i>(Putx&Brandenburg, 2014)'
_computing_publication_material '<i>publCIF</i>(Westrip, 2010)'
_computing_structure_refinement '<i>SHELXL-2018</i>(Sheldrick, 2018)'
_computing_structure_solution '<i>SHELXT-2018</i>(Sheldrick, 2018)'
_diffrn_ambient_temperature 220(2)
_diffrn_measured_fraction_theta_full 0.993
_diffrn_measured_fraction_theta_max 0.995
_diffrn_measurement_device_type 'Rayonix MX225HS CCD area detector'
_diffrn_measurement_method 'omega scan'
_diffrn_radiation_type synchrotron
_diffrn_radiation_wavelength 0.610
_diffrn_reflns_av_R_equivalents 0.0908
_diffrn_reflns_av_unetI/netI 0.0628
_diffrn_reflns_Laue_measured_fraction_full 0.993
_diffrn_reflns_Laue_measured_fraction_max 0.995
_diffrn_reflns_limit_h_max 20
_diffrn_reflns_limit_h_min -20
_diffrn_reflns_limit_k_max 13
_diffrn_reflns_limit_k_min -13
_diffrn_reflns_limit_l_max 22
_diffrn_reflns_limit_l_min -22
_diffrn_reflns_number 21779
_diffrn_reflns_point_group_measured_fraction_full 0.993
_diffrn_reflns_point_group_measured_fraction_max 0.995
_diffrn_reflns_theta_full 21.469
_diffrn_reflns_theta_max 24.999
_diffrn_reflns_theta_min 1.393
_diffrn_source 'PLSII 2D bending magnet'
_exptl_absorpt_coefficient_mu 0.782
_exptl_absorpt_correction_T_max 1.000
_exptl_absorpt_correction_T_min 0.862
_exptl_absorpt_correction_type empirical
_exptl_absorpt_process_details '<i>HKL3000sm Scalepack</i>(Otwinowski et.al,2003)'
_exptl_crystal_colour purple
_exptl_crystal_density_diffrn 1.477
_exptl_crystal_description plate
_exptl_crystal_F_000 994
_exptl_crystal_size_max 0.105
_exptl_crystal_size_mid 0.065
_exptl_crystal_size_min 0.020
_refine_diff_density_max 2.616
_refine_diff_density_min -0.716
_refine_diff_density_rms 0.146
_refine_ls_extinction_method none
_refine_ls_goodness_of_fit_ref 1.001
_refine_ls_hydrogen_treatment constr
_refine_ls_matrix_type full
_refine_ls_number_parameters 334
_refine_ls_number_reflns 6077
_refine_ls_number_restraints 178
_refine_ls_restrained_S_all 0.994
_refine_ls_R_factor_all 0.0779
_refine_ls_R_factor_gt 0.0662
_refine_ls_shift/su_max 0.004
_refine_ls_shift/su_mean 0.000
_refine_ls_structure_factor_coef Fsqd
_refine_ls_weighting_details 'w=1/[\s^2^(Fo^2^)+(0.1370P)^2^] where P=(Fo^2^+2Fc^2^)/3'
_refine_ls_weighting_scheme calc
_refine_ls_wR_factor_gt 0.1859
_refine_ls_wR_factor_ref 0.1934
_reflns_Friedel_coverage 0.000
_reflns_number_gt 4743
_reflns_number_total 6077
_reflns_threshold_expression 'I > 2\s(I)'
_cod_data_source_file d3nj03660j2.cif
_cod_data_source_block SPA578
_cod_depositor_comments 'Adding full bibliography for 7062812.cif.'
_cod_original_cell_volume 2188.4(8)
_cod_original_sg_symbol_H-M 'P 21/n'
_cod_database_code 7062812
_shelx_shelxl_version_number 2018/3
_shelx_space_group_comment
;
The symmetry employed for this shelxl refinement is uniquely defined
by the following loop, which should always be used as a source of
symmetry information in preference to the above space-group names.
They are only intended as comments.
;
_shelx_estimated_absorpt_t_min 0.922
_shelx_estimated_absorpt_t_max 0.985

loop_
_space_group_symop_operation_xyz
'x, y, z'
'-x+1/2, y+1/2, -z+1/2'
'-x, -y, -z'
'x-1/2, -y-1/2, z-1/2'

loop_
_atom_site_label
_atom_site_type_symbol
_atom_site_fract_x
_atom_site_fract_y
_atom_site_fract_z
_atom_site_U_iso_or_equiv
_atom_site_adp_type
_atom_site_occupancy
_atom_site_site_symmetry_order
_atom_site_calc_flag
_atom_site_refinement_flags_posn
_atom_site_refinement_flags_adp
_atom_site_refinement_flags_occupancy
_atom_site_disorder_assembly
_atom_site_disorder_group
Co1 Co 0.500000 0.500000 0.500000 0.02090(15) Uani 1 2 d S . P . .
O1 O 0.43397(17) 0.5402(3) 0.37073(13) 0.0340(5) Uani 1 1 d . . . . .
O2 O 0.55031(16) 0.5368(3) 0.30872(13) 0.0333(5) Uani 1 1 d . . . . .
O3 O 0.11093(15) 0.8598(2) 0.01334(14) 0.0312(4) Uani 1 1 d . . . . .
O4 O 0.23426(16) 0.9164(2) -0.03334(13) 0.0311(5) Uani 1 1 d . . . . .
O6 O 0.40864(15) 0.65448(19) 0.52397(13) 0.0271(4) Uani 1 1 d . . . . .
O7 O 0.41574(18) 0.7722(2) 0.63882(14) 0.0389(5) Uani 1 1 d . . . . .
C1 C 0.4665(2) 0.5661(3) 0.31106(17) 0.0286(6) Uani 1 1 d . . . . .
C2 C 0.3976(2) 0.6387(3) 0.23367(17) 0.0312(6) Uani 1 1 d . . . . .
C3 C 0.4294(2) 0.6908(5) 0.1694(2) 0.0476(9) Uani 1 1 d . . . . .
H3 H 0.495177 0.679503 0.173474 0.057 Uiso 1 1 calc R U . . .
C4 C 0.3655(2) 0.7596(4) 0.0991(2) 0.0446(9) Uani 1 1 d . . . . .
H4 H 0.388627 0.795048 0.056402 0.054 Uiso 1 1 calc R U . . .
C5 C 0.2686(2) 0.7765(3) 0.09135(18) 0.0298(6) Uani 1 1 d . . . . .
C6 C 0.2362(3) 0.7245(5) 0.1547(2) 0.0534(11) Uani 1 1 d . . . . .
H6 H 0.170049 0.734465 0.149865 0.064 Uiso 1 1 calc R U . . .
C7 C 0.3002(3) 0.6577(5) 0.2257(2) 0.0576(12) Uani 1 1 d . . . . .
H7 H 0.277240 0.624814 0.269122 0.069 Uiso 1 1 calc R U . . .
C8 C 0.1993(2) 0.8571(3) 0.01810(16) 0.0256(5) Uani 1 1 d . . . . .
C12 C 0.4312(2) 0.7643(3) 0.56937(18) 0.0278(5) Uani 1 1 d . . . . .
C13 C 0.4685(2) 0.8857(3) 0.53363(18) 0.0282(6) Uani 1 1 d . . . . .
C14 C 0.4595(3) 0.8889(3) 0.44661(19) 0.0345(7) Uani 1 1 d . . . . .
H14 H 0.431825 0.814000 0.410618 0.041 Uiso 1 1 calc R U . . .
C15 C 0.4914(3) 1.0029(3) 0.4136(2) 0.0369(7) Uani 1 1 d . . . . .
H15 H 0.486017 1.005007 0.355028 0.044 Uiso 1 1 calc R U . . .
Co2 Co 0.66178(3) 0.42613(4) 0.38984(2) 0.02540(15) Uani 1 1 d . . . . .
O5 O 0.7842(2) 0.3017(3) 0.46229(18) 0.0511(6) Uani 1 1 d . . . . .
N2 N 0.8889(5) 0.2354(6) 0.5907(4) 0.114(2) Uani 1 1 d . . . . .
C9 C 0.8137(3) 0.3052(5) 0.5409(3) 0.0589(11) Uani 1 1 d . . . . .
H9 H 0.780095 0.362014 0.567767 0.071 Uiso 1 1 calc R U . . .
C10 C 0.9385(8) 0.1422(11) 0.5490(6) 0.205(7) Uani 1 1 d . . . . .
H10A H 0.903261 0.139998 0.487423 0.307 Uiso 1 1 calc R U . . .
H10B H 0.940386 0.050631 0.572700 0.307 Uiso 1 1 calc R U . . .
H10C H 1.004863 0.174181 0.559291 0.307 Uiso 1 1 calc R U . . .
C11 C 0.9187(8) 0.2484(10) 0.6808(4) 0.160(5) Uani 1 1 d . . . . .
H11A H 0.930811 0.344305 0.696634 0.240 Uiso 1 1 calc R U . . .
H11B H 0.978247 0.196043 0.706947 0.240 Uiso 1 1 calc R U . . .
H11C H 0.867608 0.213731 0.701202 0.240 Uiso 1 1 calc R U . . .
N1A N 0.7144(7) 0.4225(10) 0.2851(7) 0.0286(17) Uani 0.531(6) 1 d D U P A 1
C16A C 0.7125(5) 0.5368(7) 0.2373(4) 0.0454(16) Uani 0.531(6) 1 d D U P A 1
H16A H 0.688976 0.619161 0.252863 0.054 Uiso 0.531(6) 1 calc R U P A 1
C17A C 0.7435(6) 0.5366(8) 0.1671(5) 0.055(2) Uani 0.531(6) 1 d D U P A 1
H17A H 0.743105 0.618063 0.136347 0.066 Uiso 0.531(6) 1 calc R U P A 1
C18A C 0.7752(9) 0.4162(10) 0.1427(7) 0.061(2) Uani 0.531(6) 1 d D U P A 1
H18A H 0.794191 0.413309 0.093405 0.073 Uiso 0.531(6) 1 calc R U P A 1
C19A C 0.7788(7) 0.3001(8) 0.1904(5) 0.056(2) Uani 0.531(6) 1 d D U P A 1
H19A H 0.802961 0.217613 0.175669 0.067 Uiso 0.531(6) 1 calc R U P A 1
C20A C 0.7465(5) 0.3055(7) 0.2609(4) 0.0430(16) Uani 0.531(6) 1 d D U P A 1
H20A H 0.747244 0.224871 0.292467 0.052 Uiso 0.531(6) 1 calc R U P A 1
N1B N 0.7399(8) 0.4293(14) 0.3030(9) 0.035(2) Uani 0.469(6) 1 d D U P A 2
C16B C 0.6896(8) 0.4097(11) 0.2191(5) 0.063(3) Uani 0.469(6) 1 d D U P A 2
H16B H 0.621128 0.402530 0.202861 0.076 Uiso 0.469(6) 1 calc R U P A 2
C17B C 0.7301(9) 0.3995(14) 0.1552(7) 0.079(4) Uani 0.469(6) 1 d D U P A 2
H17B H 0.690082 0.383411 0.097839 0.095 Uiso 0.469(6) 1 calc R U P A 2
C18B C 0.8264(9) 0.4124(13) 0.1747(8) 0.070(3) Uani 0.469(6) 1 d D U P A 2
H18B H 0.856015 0.407102 0.132039 0.084 Uiso 0.469(6) 1 calc R U P A 2
C19B C 0.8804(8) 0.4338(12) 0.2592(7) 0.076(3) Uani 0.469(6) 1 d D U P A 2
H19B H 0.948949 0.440203 0.275487 0.091 Uiso 0.469(6) 1 calc R U P A 2
C20B C 0.8359(7) 0.4461(11) 0.3213(7) 0.060(2) Uani 0.469(6) 1 d D U P A 2
H20B H 0.874823 0.467080 0.378317 0.072 Uiso 0.469(6) 1 calc R U P A 2

loop_
_atom_site_aniso_label
_atom_site_aniso_U_11
_atom_site_aniso_U_22
_atom_site_aniso_U_33
_atom_site_aniso_U_23
_atom_site_aniso_U_13
_atom_site_aniso_U_12
Co1 0.0293(3) 0.0188(3) 0.0167(2) 0.00007(17) 0.01049(19) -0.00209(19)
O1 0.0412(11) 0.0398(12) 0.0203(9) 0.0058(9) 0.0096(8) 0.0023(10)
O2 0.0408(11) 0.0349(11) 0.0249(9) 0.0069(9) 0.0120(9) 0.0030(10)
O3 0.0328(10) 0.0241(10) 0.0378(11) 0.0040(9) 0.0134(8) 0.0044(9)
O4 0.0392(11) 0.0301(11) 0.0257(9) 0.0066(8) 0.0132(8) 0.0065(9)
O6 0.0371(10) 0.0174(9) 0.0299(9) 0.0000(8) 0.0156(8) -0.0015(8)
O7 0.0667(15) 0.0242(10) 0.0353(11) -0.0029(9) 0.0296(11) -0.0079(11)
C1 0.0394(15) 0.0242(14) 0.0204(11) 0.0006(10) 0.0078(10) -0.0019(12)
C2 0.0393(14) 0.0315(15) 0.0225(12) 0.0051(11) 0.0100(11) 0.0020(13)
C3 0.0389(16) 0.072(3) 0.0373(16) 0.0255(18) 0.0205(13) 0.0181(18)
C4 0.0399(16) 0.064(2) 0.0360(15) 0.0270(16) 0.0206(13) 0.0178(17)
C5 0.0363(14) 0.0300(14) 0.0241(12) 0.0032(11) 0.0114(10) 0.0023(13)
C6 0.0360(16) 0.087(3) 0.0403(17) 0.029(2) 0.0170(14) 0.0087(19)
C7 0.0405(17) 0.097(4) 0.0389(17) 0.035(2) 0.0178(14) 0.006(2)
C8 0.0344(13) 0.0189(12) 0.0232(11) -0.0004(10) 0.0094(10) 0.0071(11)
C12 0.0382(14) 0.0171(12) 0.0314(13) 0.0029(10) 0.0159(11) 0.0003(11)
C13 0.0418(15) 0.0163(12) 0.0302(13) -0.0005(11) 0.0173(11) -0.0021(12)
C14 0.0575(19) 0.0177(12) 0.0311(14) -0.0031(11) 0.0188(13) -0.0100(14)
C15 0.065(2) 0.0239(15) 0.0278(14) -0.0014(11) 0.0228(15) -0.0080(14)
Co2 0.0368(2) 0.0191(2) 0.0245(2) 0.00032(13) 0.01583(17) -0.00050(14)
O5 0.0537(15) 0.0420(15) 0.0580(16) 0.0101(13) 0.0193(13) 0.0115(13)
N2 0.117(4) 0.074(3) 0.098(4) 0.013(3) -0.033(3) 0.032(3)
C9 0.055(2) 0.042(2) 0.065(3) 0.012(2) 0.0016(19) 0.004(2)
C10 0.195(10) 0.164(9) 0.164(9) -0.043(8) -0.061(8) 0.138(9)
C11 0.226(11) 0.109(6) 0.073(4) 0.023(4) -0.044(5) 0.031(7)
N1A 0.041(5) 0.020(3) 0.030(4) -0.002(2) 0.018(3) -0.003(3)
C16A 0.062(4) 0.032(3) 0.051(4) 0.007(3) 0.030(3) 0.004(3)
C17A 0.073(5) 0.047(4) 0.059(4) 0.019(4) 0.038(4) 0.003(4)
C18A 0.073(6) 0.065(5) 0.065(6) -0.005(4) 0.049(5) -0.009(5)
C19A 0.082(5) 0.048(4) 0.052(4) -0.014(3) 0.039(4) 0.006(4)
C20A 0.065(4) 0.029(3) 0.044(3) -0.003(3) 0.030(3) 0.005(3)
N1B 0.040(5) 0.031(4) 0.042(5) -0.002(4) 0.024(4) -0.005(3)
C16B 0.070(5) 0.089(8) 0.044(4) 0.005(5) 0.035(4) 0.002(5)
C17B 0.088(7) 0.112(10) 0.058(5) -0.004(6) 0.051(5) -0.013(7)
C18B 0.092(7) 0.054(6) 0.098(7) -0.013(6) 0.077(6) -0.011(6)
C19B 0.070(6) 0.073(7) 0.105(6) 0.010(6) 0.056(5) -0.007(5)
C20B 0.049(4) 0.066(6) 0.073(5) 0.000(5) 0.031(4) -0.006(4)

loop_
_atom_type_symbol
_atom_type_description
_atom_type_scat_dispersion_real
_atom_type_scat_dispersion_imag
_atom_type_scat_source
C C 0.0019 0.0011 'International Tables Vol C Tables 4.2.6.8 and 6.1.1.4'
H H 0.0000 0.0000 'International Tables Vol C Tables 4.2.6.8 and 6.1.1.4'
N N 0.0040 0.0024 'International Tables Vol C Tables 4.2.6.8 and 6.1.1.4'
O O 0.0074 0.0043 'International Tables Vol C Tables 4.2.6.8 and 6.1.1.4'
Co Co 0.3289 0.7404 'International Tables Vol C Tables 4.2.6.8 and 6.1.1.4'

loop_
_geom_angle_atom_site_label_1
_geom_angle_atom_site_label_2
_geom_angle_atom_site_label_3
_geom_angle
_geom_angle_site_symmetry_1
_geom_angle_site_symmetry_3
_geom_angle_publ_flag
O1 Co1 O1 180.0 . 3_666 ?
O1 Co1 O3 93.41(9) . 4_676 ?
O1 Co1 O3 86.59(9) 3_666 4_676 ?
O1 Co1 O3 86.59(9) . 2_545 ?
O1 Co1 O3 93.41(9) 3_666 2_545 ?
O3 Co1 O3 180.00(8) 4_676 2_545 ?
O1 Co1 O6 87.39(9) . . ?
O1 Co1 O6 92.61(9) 3_666 . ?
O3 Co1 O6 91.34(8) 4_676 . ?
O3 Co1 O6 88.66(8) 2_545 . ?
O1 Co1 O6 92.61(9) . 3_666 ?
O1 Co1 O6 87.39(9) 3_666 3_666 ?
O3 Co1 O6 88.66(8) 4_676 3_666 ?
O3 Co1 O6 91.34(8) 2_545 3_666 ?
O6 Co1 O6 180.0 . 3_666 ?
C1 O1 Co1 133.2(2) . . ?
C1 O2 Co2 131.59(18) . . ?
C8 O3 Co1 139.57(19) . 2 ?
C8 O4 Co2 121.30(18) . 4_575 ?
C12 O6 Co1 130.18(19) . . ?
C12 O6 Co2 90.28(16) . 3_666 ?
Co1 O6 Co2 109.04(8) . 3_666 ?
C12 O7 Co2 89.14(18) . 3_666 ?
O1 C1 O2 126.8(3) . . ?
O1 C1 C2 116.2(3) . . ?
O2 C1 C2 116.9(2) . . ?
C3 C2 C7 118.0(3) . . ?
C3 C2 C1 121.5(3) . . ?
C7 C2 C1 120.5(3) . . ?
C2 C3 C4 120.9(3) . . ?
C2 C3 H3 119.5 . . ?
C4 C3 H3 119.5 . . ?
C5 C4 C3 120.6(3) . . ?
C5 C4 H4 119.7 . . ?
C3 C4 H4 119.7 . . ?
C6 C5 C4 118.9(3) . . ?
C6 C5 C8 119.5(3) . . ?
C4 C5 C8 121.5(3) . . ?
C5 C6 C7 120.6(3) . . ?
C5 C6 H6 119.7 . . ?
C7 C6 H6 119.7 . . ?
C2 C7 C6 121.0(3) . . ?
C2 C7 H7 119.5 . . ?
C6 C7 H7 119.5 . . ?
O3 C8 O4 125.4(2) . . ?
O3 C8 C5 116.9(2) . . ?
O4 C8 C5 117.7(2) . . ?
O7 C12 O6 120.0(3) . . ?
O7 C12 C13 120.8(3) . . ?
O6 C12 C13 119.0(2) . . ?
O7 C12 Co2 61.34(15) . 3_666 ?
O6 C12 Co2 59.03(13) . 3_666 ?
C13 C12 Co2 169.4(2) . 3_666 ?
C15 C13 C14 120.0(3) 3_676 . ?
C15 C13 C12 120.1(2) 3_676 . ?
C14 C13 C12 119.9(3) . . ?
C15 C14 C13 119.5(3) . . ?
C15 C14 H14 120.2 . . ?
C13 C14 H14 120.2 . . ?
C14 C15 C13 120.4(3) . 3_676 ?
C14 C15 H15 119.8 . . ?
C13 C15 H15 119.8 3_676 . ?
O2 Co2 O4 97.98(10) . 4_676 ?
O2 Co2 N1B 92.1(3) . . ?
O4 Co2 N1B 97.3(3) 4_676 . ?
O2 Co2 N1A 84.1(2) . . ?
O4 Co2 N1A 105.5(3) 4_676 . ?
O2 Co2 O5 173.07(10) . . ?
O4 Co2 O5 85.57(11) 4_676 . ?
N1B Co2 O5 81.5(3) . . ?
N1A Co2 O5 89.2(3) . . ?
O2 Co2 O6 100.26(8) . 3_666 ?
O4 Co2 O6 97.21(8) 4_676 3_666 ?
N1A Co2 O6 156.1(3) . 3_666 ?
O5 Co2 O6 85.11(9) . 3_666 ?
O2 Co2 O7 95.10(10) . 3_666 ?
O4 Co2 O7 155.60(8) 4_676 3_666 ?
N1A Co2 O7 96.2(3) . 3_666 ?
O5 Co2 O7 83.75(11) . 3_666 ?
O6 Co2 O7 60.09(7) 3_666 3_666 ?
O2 Co2 C12 100.84(10) . 3_666 ?
O4 Co2 C12 126.89(9) 4_676 3_666 ?
N1A Co2 C12 125.5(3) . 3_666 ?
O5 Co2 C12 81.53(10) . 3_666 ?
O6 Co2 C12 30.69(8) 3_666 3_666 ?
O7 Co2 C12 29.52(8) 3_666 3_666 ?
C9 O5 Co2 120.2(3) . . ?
C9 N2 C11 120.7(8) . . ?
C9 N2 C10 117.6(6) . . ?
C11 N2 C10 121.7(6) . . ?
O5 C9 N2 124.8(5) . . ?
O5 C9 H9 117.6 . . ?
N2 C9 H9 117.6 . . ?
N2 C10 H10A 109.5 . . ?
N2 C10 H10B 109.5 . . ?
H10A C10 H10B 109.5 . . ?
N2 C10 H10C 109.5 . . ?
H10A C10 H10C 109.5 . . ?
H10B C10 H10C 109.5 . . ?
N2 C11 H11A 109.5 . . ?
N2 C11 H11B 109.5 . . ?
H11A C11 H11B 109.5 . . ?
N2 C11 H11C 109.5 . . ?
H11A C11 H11C 109.5 . . ?
H11B C11 H11C 109.5 . . ?
C20A N1A C16A 117.8(11) . . ?
C20A N1A Co2 121.0(7) . . ?
C16A N1A Co2 121.1(7) . . ?
N1A C16A C17A 122.5(8) . . ?
N1A C16A H16A 118.8 . . ?
C17A C16A H16A 118.8 . . ?
C18A C17A C16A 119.0(7) . . ?
C18A C17A H17A 120.5 . . ?
C16A C17A H17A 120.5 . . ?
C19A C18A C17A 119.5(8) . . ?
C19A C18A H18A 120.3 . . ?
C17A C18A H18A 120.3 . . ?
C18A C19A C20A 119.3(7) . . ?
C18A C19A H19A 120.4 . . ?
C20A C19A H19A 120.4 . . ?
N1A C20A C19A 121.8(8) . . ?
N1A C20A H20A 119.1 . . ?
C19A C20A H20A 119.1 . . ?
C20B N1B C16B 114.6(14) . . ?
C20B N1B Co2 127.6(9) . . ?
C16B N1B Co2 117.8(8) . . ?
N1B C16B C17B 125.2(11) . . ?
N1B C16B H16B 117.4 . . ?
C17B C16B H16B 117.4 . . ?
C18B C17B C16B 119.6(10) . . ?
C18B C17B H17B 120.2 . . ?
C16B C17B H17B 120.2 . . ?
C17B C18B C19B 117.3(9) . . ?
C17B C18B H18B 121.3 . . ?
C19B C18B H18B 121.3 . . ?
C18B C19B C20B 121.0(9) . . ?
C18B C19B H19B 119.5 . . ?
C20B C19B H19B 119.5 . . ?
N1B C20B C19B 122.2(11) . . ?
N1B C20B H20B 118.9 . . ?
C19B C20B H20B 118.9 . . ?

loop_
_geom_bond_atom_site_label_1
_geom_bond_atom_site_label_2
_geom_bond_distance
_geom_bond_site_symmetry_2
_geom_bond_publ_flag
Co1 O1 2.056(2) . ?
Co1 O1 2.056(2) 3_666 ?
Co1 O3 2.065(2) 4_676 ?
Co1 O3 2.065(2) 2_545 ?
Co1 O6 2.1271(19) . ?
Co1 O6 2.1271(19) 3_666 ?
O1 C1 1.249(4) . ?
O2 C1 1.262(4) . ?
O2 Co2 2.026(2) . ?
O3 C8 1.257(3) . ?
O4 C8 1.263(3) . ?
O4 Co2 2.041(2) 4_575 ?
O6 C12 1.282(3) . ?
O6 Co2 2.1545(19) 3_666 ?
O7 C12 1.238(3) . ?
O7 Co2 2.205(2) 3_666 ?
C1 C2 1.505(4) . ?
C2 C3 1.384(4) . ?
C2 C7 1.385(5) . ?
C3 C4 1.387(5) . ?
C3 H3 0.9400 . ?
C4 C5 1.377(4) . ?
C4 H4 0.9400 . ?
C5 C6 1.376(4) . ?
C5 C8 1.505(4) . ?
C6 C7 1.386(5) . ?
C6 H6 0.9400 . ?
C7 H7 0.9400 . ?
C12 C13 1.500(4) . ?
C12 Co2 2.513(3) 3_666 ?
C13 C15 1.390(4) 3_676 ?
C13 C14 1.394(4) . ?
C14 C15 1.383(4) . ?
C14 H14 0.9400 . ?
C15 H15 0.9400 . ?
Co2 N1B 2.100(17) . ?
Co2 N1A 2.106(13) . ?
Co2 O5 2.149(3) . ?
O5 C9 1.218(5) . ?
N2 C9 1.312(6) . ?
N2 C11 1.404(9) . ?
N2 C10 1.465(11) . ?
C9 H9 0.9400 . ?
C10 H10A 0.9700 . ?
C10 H10B 0.9700 . ?
C10 H10C 0.9700 . ?
C11 H11A 0.9700 . ?
C11 H11B 0.9700 . ?
C11 H11C 0.9700 . ?
N1A C20A 1.342(11) . ?
N1A C16A 1.358(12) . ?
C16A C17A 1.373(8) . ?
C16A H16A 0.9400 . ?
C17A C18A 1.368(10) . ?
C17A H17A 0.9400 . ?
C18A C19A 1.367(10) . ?
C18A H18A 0.9400 . ?
C19A C20A 1.390(8) . ?
C19A H19A 0.9400 . ?
C20A H20A 0.9400 . ?
N1B C20B 1.332(13) . ?
N1B C16B 1.342(13) . ?
C16B C17B 1.369(10) . ?
C16B H16B 0.9400 . ?
C17B C18B 1.329(12) . ?
C17B H17B 0.9400 . ?
C18B C19B 1.362(12) . ?
C18B H18B 0.9400 . ?
C19B C20B 1.385(10) . ?
C19B H19B 0.9400 . ?
C20B H20B 0.9400 . ?

loop_
_geom_torsion_atom_site_label_1
_geom_torsion_atom_site_label_2
_geom_torsion_atom_site_label_3
_geom_torsion_atom_site_label_4
_geom_torsion
_geom_torsion_site_symmetry_1
_geom_torsion_site_symmetry_2
_geom_torsion_site_symmetry_3
_geom_torsion_site_symmetry_4
_geom_torsion_publ_flag
Co1 O1 C1 O2 22.1(5) . . . . ?
Co1 O1 C1 C2 -158.5(2) . . . . ?
Co2 O2 C1 O1 5.9(5) . . . . ?
Co2 O2 C1 C2 -173.4(2) . . . . ?
O1 C1 C2 C3 170.3(3) . . . . ?
O2 C1 C2 C3 -10.3(5) . . . . ?
O1 C1 C2 C7 -8.3(5) . . . . ?
O2 C1 C2 C7 171.1(4) . . . . ?
C7 C2 C3 C4 -0.2(6) . . . . ?
C1 C2 C3 C4 -178.9(4) . . . . ?
C2 C3 C4 C5 -0.6(7) . . . . ?
C3 C4 C5 C6 0.3(6) . . . . ?
C3 C4 C5 C8 176.7(4) . . . . ?
C4 C5 C6 C7 0.7(7) . . . . ?
C8 C5 C6 C7 -175.8(4) . . . . ?
C3 C2 C7 C6 1.2(7) . . . . ?
C1 C2 C7 C6 180.0(4) . . . . ?
C5 C6 C7 C2 -1.5(8) . . . . ?
Co1 O3 C8 O4 -49.9(4) 2 . . . ?
Co1 O3 C8 C5 130.1(3) 2 . . . ?
Co2 O4 C8 O3 19.4(4) 4_575 . . . ?
Co2 O4 C8 C5 -160.5(2) 4_575 . . . ?
C6 C5 C8 O3 -7.9(5) . . . . ?
C4 C5 C8 O3 175.7(3) . . . . ?
C6 C5 C8 O4 172.1(3) . . . . ?
C4 C5 C8 O4 -4.3(5) . . . . ?
Co2 O7 C12 O6 -6.9(3) 3_666 . . . ?
Co2 O7 C12 C13 168.0(3) 3_666 . . . ?
Co1 O6 C12 O7 -108.5(3) . . . . ?
Co2 O6 C12 O7 7.1(3) 3_666 . . . ?
Co1 O6 C12 C13 76.5(3) . . . . ?
Co2 O6 C12 C13 -167.9(2) 3_666 . . . ?
Co1 O6 C12 Co2 -115.5(2) . . . 3_666 ?
O7 C12 C13 C15 15.7(5) . . . 3_676 ?
O6 C12 C13 C15 -169.3(3) . . . 3_676 ?
Co2 C12 C13 C15 114.5(10) 3_666 . . 3_676 ?
O7 C12 C13 C14 -161.9(3) . . . . ?
O6 C12 C13 C14 13.1(4) . . . . ?
Co2 C12 C13 C14 -63.0(12) 3_666 . . . ?
C15 C13 C14 C15 0.6(6) 3_676 . . . ?
C12 C13 C14 C15 178.2(3) . . . . ?
C13 C14 C15 C13 -0.6(6) . . . 3_676 ?
Co2 O5 C9 N2 -178.6(4) . . . . ?
C11 N2 C9 O5 178.6(7) . . . . ?
C10 N2 C9 O5 -2.7(11) . . . . ?
C20A N1A C16A C17A -1.2(11) . . . . ?
Co2 N1A C16A C17A -178.0(6) . . . . ?
N1A C16A C17A C18A 1.9(12) . . . . ?
C16A C17A C18A C19A -2.6(15) . . . . ?
C17A C18A C19A C20A 2.6(16) . . . . ?
C16A N1A C20A C19A 1.2(12) . . . . ?
Co2 N1A C20A C19A 178.1(6) . . . . ?
C18A C19A C20A N1A -2.0(14) . . . . ?
C20B N1B C16B C17B 3.5(14) . . . . ?
Co2 N1B C16B C17B -175.3(10) . . . . ?
N1B C16B C17B C18B -1.6(16) . . . . ?
C16B C17B C18B C19B 0.9(19) . . . . ?
C17B C18B C19B C20B -2.2(19) . . . . ?
C16B N1B C20B C19B -4.7(17) . . . . ?
Co2 N1B C20B C19B 174.0(9) . . . . ?
C18B C19B C20B N1B 4.3(19) . . . . ?
